data_7045346
loop_
_publ_author_name
'Musgrave, Rebecca Alice'
'Hailes, Rebekah'
'Sch\"afer, Andr\'e'
'Russell, Andrew David'
'Gates, Paul Jonathan'
'Manners, Ian'

_publ_section_title
;
 New Reactivity at the Silicon Bridge in Sila[1]ferrocenophanes
;
_journal_name_full 'Dalton Transactions'
_journal_paper_doi 10.1039/C7DT04593J
_journal_year 2018
_chemical_formula_moiety 'C19 H27 Fe N Si'
_chemical_formula_sum 'C19 H27 Fe N Si'
_chemical_formula_weight 353.3549
_chemical_name_systematic
;
 ?
;
_space_group_crystal_system orthorhombic
_space_group_IT_number 45
_space_group_name_Hall 'I 2 -2c'
_space_group_name_H-M_alt 'I b a 2'
_symmetry_space_group_name_Hall 'I 2 -2c'
_symmetry_space_group_name_H-M 'I b a 2'
_atom_sites_solution_hydrogens mixed
_audit_creation_date 2016-02-10
_audit_creation_method
;
Olex2 1.2
(compiled 2015.09.30 svn.r3233 for OlexSys, GUI svn.r5103)
;
_audit_update_record
;
2017-12-05 deposited with the CCDC.
2018-01-23 downloaded from the CCDC.
;
_cell_angle_alpha 90
_cell_angle_beta 90
_cell_angle_gamma 90
_cell_formula_units_Z 8
_cell_length_a 13.6524(4)
_cell_length_b 27.8481(10)
_cell_length_c 8.8550(3)
_cell_measurement_reflns_used 5900
_cell_measurement_temperature 100(2)
_cell_measurement_theta_max 27.91
_cell_measurement_theta_min 2.65
_cell_volume 3366.61(19)
_computing_cell_refinement 'SAINT v8.34A (Bruker, 2013)'
_computing_data_reduction 'SAINT v8.34A (Bruker, 2013)'
_computing_molecular_graphics 'Olex2 (Dolomanov et al., 2009)'
_computing_publication_material 'Olex2 (Dolomanov et al., 2009)'
_computing_structure_refinement 'ShelXL (Sheldrick, 2015)'
_computing_structure_solution 'ShelXS (Sheldrick, 2008)'
_diffrn_ambient_temperature 100.03
_diffrn_detector_area_resol_mean 8
_diffrn_measured_fraction_theta_full 1.000
_diffrn_measured_fraction_theta_max 1.000
_diffrn_measurement_device_type 'Bruker SMART APEX CCD area detector'
_diffrn_measurement_method '\w and \f scans'
_diffrn_radiation_monochromator graphite
_diffrn_radiation_type MoK\a
_diffrn_radiation_wavelength 0.71073
_diffrn_reflns_av_R_equivalents 0.0310
_diffrn_reflns_av_unetI/netI 0.0336
_diffrn_reflns_Laue_measured_fraction_full 1.000
_diffrn_reflns_Laue_measured_fraction_max 1.000
_diffrn_reflns_limit_h_max 17
_diffrn_reflns_limit_h_min -17
_diffrn_reflns_limit_k_max 34
_diffrn_reflns_limit_k_min -36
_diffrn_reflns_limit_l_max 11
_diffrn_reflns_limit_l_min -10
_diffrn_reflns_number 14677
_diffrn_reflns_point_group_measured_fraction_full 0.934
_diffrn_reflns_point_group_measured_fraction_max 0.926
_diffrn_reflns_theta_full 25.242
_diffrn_reflns_theta_max 27.924
_diffrn_reflns_theta_min 1.462
_diffrn_source 'sealed tube'
_diffrn_standards_number 0
_exptl_absorpt_coefficient_mu 0.964
_exptl_absorpt_correction_T_max 0.7456
_exptl_absorpt_correction_T_min 0.6687
_exptl_absorpt_correction_type multi-scan
_exptl_absorpt_process_details
;
SADABS-2014/5 (Bruker,2014/5) was used for absorption correction.
wR2(int) was 0.0582 before and 0.0470 after correction.
The Ratio of minimum to maximum transmission is 0.8969.
The \l/2 correction factor is 0.00150.
;
_exptl_crystal_colour 'clear reddish orange'
_exptl_crystal_colour_lustre clear
_exptl_crystal_colour_modifier reddish
_exptl_crystal_colour_primary orange
_exptl_crystal_density_diffrn 1.394
_exptl_crystal_description plate
_exptl_crystal_F_000 1504
_exptl_crystal_size_max 0.552
_exptl_crystal_size_mid 0.304
_exptl_crystal_size_min 0.114
_refine_diff_density_max 0.344
_refine_diff_density_min -0.195
_refine_diff_density_rms 0.049
_refine_ls_abs_structure_details
;
 Flack x determined using 1423 quotients [(I+)-(I-)]/[(I+)+(I-)]
 (Parsons, Flack and Wagner, Acta Cryst. B69 (2013) 249-259).
;
_refine_ls_abs_structure_Flack 0.018(10)
_refine_ls_extinction_method none
_refine_ls_goodness_of_fit_ref 1.046
_refine_ls_hydrogen_treatment mixed
_refine_ls_matrix_type full
_refine_ls_number_parameters 207
_refine_ls_number_reflns 3733
_refine_ls_number_restraints 1
_refine_ls_restrained_S_all 1.046
_refine_ls_R_factor_all 0.0276
_refine_ls_R_factor_gt 0.0250
_refine_ls_shift/su_max 0.000
_refine_ls_shift/su_mean 0.000
_refine_ls_structure_factor_coef Fsqd
_refine_ls_weighting_details 'w=1/[\s^2^(Fo^2^)+(0.0311P)^2^+0.2274P] where P=(Fo^2^+2Fc^2^)/3'
_refine_ls_weighting_scheme calc
_refine_ls_wR_factor_gt 0.0581
_refine_ls_wR_factor_ref 0.0592
_reflns_Friedel_coverage 0.735
_reflns_Friedel_fraction_full 0.858
_reflns_Friedel_fraction_max 0.841
_reflns_number_gt 3539
_reflns_number_total 3733
_reflns_threshold_expression 'I > 2\s(I)'
_cod_data_source_file c7dt04593j2.cif
_cod_data_source_block rm422
_cod_original_cell_volume 3366.6(2)
_cod_database_code 7045346
_shelxl_version_number 2014-1
_shelx_space_group_comment
;
The symmetry employed for this shelxl refinement is uniquely defined
by the following loop, which should always be used as a source of
symmetry information in preference to the above space-group names.
They are only intended as comments.
;
_olex2_refinement_description
;
1. Others
 Fixed Uiso: H2(0.02) H3(0.022) H4(0.021) H5(0.018) H7(0.017) H8(0.02)
 H9(0.019) H10(0.017) H12A(0.018) H12B(0.018) H13A(0.019) H13B(0.019)
 H14A(0.018) H14B(0.018) H16A(0.025) H16B(0.025) H16C(0.025) H17A(0.025)
 H17B(0.025) H17C(0.025) H18A(0.022) H18B(0.022) H18C(0.022) H19A(0.022)
 H19B(0.022) H19C(0.022)
 Fixed X: H2(0.3225) H3(0.3431) H4(0.3713) H5(0.3672) H7(0.111) H8(0.0662)
 H9(0.0855) H10(0.1408) H12A(0.4124) H12B(0.3525) H13A(0.2685) H13B(0.2636)
 H14A(0.1735) H14B(0.1149) H16A(0.4418) H16B(0.4928) H16C(0.4118) H17A(0.3335)
 H17B(0.4458) H17C(0.3741) H18A(0.0658) H18B(0.1782) H18C(0.1222) H19A(0.0997)
 H19B(0.0209) H19C(0.0587)
 Fixed Y: H2(0.2157) H3(0.2696) H4(0.2169) H5(0.13) H7(0.1986) H8(0.2477)
 H9(0.195) H10(0.1129) H12A(0.0449) H12B(0.0111) H13A(0.0166) H13B(0.0741)
 H14A(0.0075) H14B(0.0396) H16A(0.0962) H16B(0.0629) H16C(0.0408) H17A(0.1376)
 H17B(0.1291) H17C(0.1568) H18A(0.1208) H18B(0.1352) H18C(0.151) H19A(0.034)
 H19B(0.0524) H19C(0.0877)
 Fixed Z: H2(0.1362) H3(0.3636) H4(0.5947) H5(0.5075) H7(0.1483) H8(0.3792)
 H9(0.6103) H10(0.5229) H12A(-0.2179) H12B(-0.1046) H13A(-0.3365) H13B(-0.3211)
 H14A(-0.1167) H14B(-0.236) H16A(0.1449) H16B(0.0204) H16C(0.1311) H17A(-
 0.1976) H17B(-0.1526) H17C(-0.0392) H18A(-0.1765) H18B(-0.2005) H18C(-0.0497)
 H19A(0.1137) H19B(-0.007) H19C(0.123)
;
_olex2_submission_special_instructions 'No special instructions were received'

loop_
_space_group_symop_operation_xyz
'x, y, z'
'-x, -y, z'
'-x, y, z+1/2'
'x, -y, z+1/2'
'x+1/2, y+1/2, z+1/2'
'-x+1/2, -y+1/2, z+1/2'
'-x+1/2, y+1/2, z+1'
'x+1/2, -y+1/2, z+1'

loop_
_atom_site_label
_atom_site_type_symbol
_atom_site_fract_x
_atom_site_fract_y
_atom_site_fract_z
_atom_site_U_iso_or_equiv
_atom_site_adp_type
_atom_site_occupancy
_atom_site_site_symmetry_order
_atom_site_calc_flag
_atom_site_refinement_flags_posn
Fe1 Fe 0.22888(2) 0.18874(2) 0.38977(5) 0.01117(9) Uani 1 1 d .
Si1 Si 0.25150(4) 0.10672(2) 0.22351(9) 0.00992(13) Uani 1 1 d .
H1 H 0.2704(19) 0.0694(11) 0.320(4) 0.023(8) Uiso 1 1 d .
N1 N 0.25351(14) 0.08546(7) 0.0402(2) 0.0105(4) Uani 1 1 d .
C1 C 0.33957(18) 0.15560(10) 0.2838(3) 0.0129(5) Uani 1 1 d .
C2 C 0.33311(18) 0.20506(10) 0.2369(3) 0.0170(5) Uani 1 1 d .
H2 H 0.3225 0.2157 0.1362 0.020 Uiso 1 1 calc R
C3 C 0.34517(17) 0.23552(9) 0.3646(3) 0.0186(6) Uani 1 1 d .
H3 H 0.3431 0.2696 0.3636 0.022 Uiso 1 1 calc R
C4 C 0.36092(19) 0.20612(10) 0.4942(3) 0.0179(6) Uani 1 1 d .
H4 H 0.3713 0.2169 0.5947 0.021 Uiso 1 1 calc R
C5 C 0.35815(18) 0.15725(10) 0.4445(3) 0.0149(6) Uani 1 1 d .
H5 H 0.3672 0.1300 0.5075 0.018 Uiso 1 1 calc R
C6 C 0.14032(19) 0.13955(10) 0.2971(3) 0.0112(5) Uani 1 1 d .
C7 C 0.1122(2) 0.18745(9) 0.2496(3) 0.0141(6) Uani 1 1 d .
H7 H 0.1110 0.1986 0.1483 0.017 Uiso 1 1 calc R
C8 C 0.08677(15) 0.21511(8) 0.3794(4) 0.0170(5) Uani 1 1 d .
H8 H 0.0662 0.2477 0.3792 0.020 Uiso 1 1 calc R
C9 C 0.0974(2) 0.18569(10) 0.5087(3) 0.0157(6) Uani 1 1 d .
H9 H 0.0855 0.1950 0.6103 0.019 Uiso 1 1 calc R
C10 C 0.12894(19) 0.13966(10) 0.4589(3) 0.0140(5) Uani 1 1 d .
H10 H 0.1408 0.1129 0.5229 0.017 Uiso 1 1 calc R
C11 C 0.35091(17) 0.08288(8) -0.0393(3) 0.0122(5) Uani 1 1 d .
C12 C 0.35155(17) 0.04245(9) -0.1576(3) 0.0151(5) Uani 1 1 d .
H12A H 0.4124 0.0449 -0.2179 0.018 Uiso 1 1 calc R
H12B H 0.3525 0.0111 -0.1046 0.018 Uiso 1 1 calc R
C13 C 0.26449(16) 0.04354(9) -0.2637(3) 0.0158(5) Uani 1 1 d .
H13A H 0.2685 0.0166 -0.3365 0.019 Uiso 1 1 calc R
H13B H 0.2636 0.0741 -0.3211 0.019 Uiso 1 1 calc R
C14 C 0.17265(19) 0.03907(9) -0.1684(3) 0.0152(5) Uani 1 1 d .
H14A H 0.1735 0.0075 -0.1167 0.018 Uiso 1 1 calc R
H14B H 0.1149 0.0396 -0.2360 0.018 Uiso 1 1 calc R
C15 C 0.16079(17) 0.07876(8) -0.0490(3) 0.0119(5) Uani 1 1 d .
C16 C 0.43167(16) 0.06949(9) 0.0746(3) 0.0169(5) Uani 1 1 d .
H16A H 0.4418 0.0962 0.1449 0.025 Uiso 1 1 calc GR
H16B H 0.4928 0.0629 0.0204 0.025 Uiso 1 1 calc GR
H16C H 0.4118 0.0408 0.1311 0.025 Uiso 1 1 calc GR
C17 C 0.37860(16) 0.13095(8) -0.1140(4) 0.0167(4) Uani 1 1 d .
H17A H 0.3335 0.1376 -0.1976 0.025 Uiso 1 1 calc GR
H17B H 0.4458 0.1291 -0.1526 0.025 Uiso 1 1 calc GR
H17C H 0.3741 0.1568 -0.0392 0.025 Uiso 1 1 calc GR
C18 C 0.12889(17) 0.12571(8) -0.1259(4) 0.0150(5) Uani 1 1 d .
H18A H 0.0658 0.1208 -0.1765 0.022 Uiso 1 1 calc GR
H18B H 0.1782 0.1352 -0.2005 0.022 Uiso 1 1 calc GR
H18C H 0.1222 0.1510 -0.0497 0.022 Uiso 1 1 calc GR
C19 C 0.07746(16) 0.06166(9) 0.0545(3) 0.0145(5) Uani 1 1 d .
H19A H 0.0997 0.0340 0.1137 0.022 Uiso 1 1 calc GR
H19B H 0.0209 0.0524 -0.0070 0.022 Uiso 1 1 calc GR
H19C H 0.0587 0.0877 0.1230 0.022 Uiso 1 1 calc GR

loop_
_atom_site_aniso_label
_atom_site_aniso_U_11
_atom_site_aniso_U_22
_atom_site_aniso_U_33
_atom_site_aniso_U_23
_atom_site_aniso_U_13
_atom_site_aniso_U_12
Fe1 0.01161(15) 0.01095(15) 0.01094(16) -0.00137(17) 0.00062(18) -0.00067(11)
Si1 0.0109(3) 0.0100(3) 0.0088(3) -0.0005(3) -0.0005(2) -0.0003(2)
N1 0.0098(9) 0.0116(10) 0.0101(10) -0.0009(8) -0.0003(8) -0.0001(7)
C1 0.0086(12) 0.0158(13) 0.0142(13) -0.0034(10) 0.0014(9) -0.0003(9)
C2 0.0163(12) 0.0178(13) 0.0169(14) -0.0017(12) 0.0040(11) -0.0054(10)
C3 0.0196(11) 0.0162(11) 0.0200(17) -0.0042(12) 0.0045(10) -0.0072(9)
C4 0.0137(12) 0.0225(14) 0.0174(14) -0.0071(12) 0.0005(10) -0.0052(11)
C5 0.0109(11) 0.0184(13) 0.0154(13) -0.0028(10) -0.0016(10) -0.0002(10)
C6 0.0102(12) 0.0118(13) 0.0117(12) -0.0028(10) 0.0012(10) -0.0021(10)
C7 0.0131(12) 0.0170(14) 0.0123(14) 0.0006(11) -0.0020(10) 0.0031(9)
C8 0.0145(10) 0.0181(11) 0.0185(13) -0.0020(14) -0.0007(13) 0.0045(8)
C9 0.0106(13) 0.0226(15) 0.0139(14) -0.0052(11) 0.0017(10) -0.0027(10)
C10 0.0119(12) 0.0158(14) 0.0144(13) 0.0009(11) 0.0007(10) -0.0028(10)
C11 0.0108(11) 0.0145(12) 0.0114(12) -0.0018(10) 0.0014(9) 0.0002(9)
C12 0.0140(12) 0.0180(12) 0.0132(12) -0.0033(10) 0.0013(9) 0.0020(9)
C13 0.0174(12) 0.0180(13) 0.0120(12) -0.0048(11) -0.0013(10) 0.0027(9)
C14 0.0141(12) 0.0162(12) 0.0152(12) -0.0042(10) -0.0017(9) 0.0003(10)
C15 0.0118(11) 0.0126(12) 0.0112(11) -0.0014(9) -0.0024(9) 0.0003(9)
C16 0.0121(12) 0.0224(13) 0.0162(13) -0.0043(11) -0.0006(10) 0.0021(10)
C17 0.0171(10) 0.0174(10) 0.0155(11) -0.0018(14) 0.0047(13) -0.0046(8)
C18 0.0173(11) 0.0146(11) 0.0132(13) -0.0008(12) -0.0021(11) 0.0017(8)
C19 0.0124(11) 0.0162(12) 0.0150(13) -0.0008(10) 0.0008(9) -0.0026(9)

loop_
_atom_type_symbol
_atom_type_description
_atom_type_scat_dispersion_real
_atom_type_scat_dispersion_imag
_atom_type_scat_source
C C 0.0033 0.0016 'International Tables Vol C Tables 4.2.6.8 and 6.1.1.4'
H H 0.0000 0.0000 'International Tables Vol C Tables 4.2.6.8 and 6.1.1.4'
Fe Fe 0.3463 0.8444 'International Tables Vol C Tables 4.2.6.8 and 6.1.1.4'
N N 0.0061 0.0033 'International Tables Vol C Tables 4.2.6.8 and 6.1.1.4'
Si Si 0.0817 0.0704 'International Tables Vol C Tables 4.2.6.8 and 6.1.1.4'

loop_
_geom_angle_atom_site_label_1
_geom_angle_atom_site_label_2
_geom_angle_atom_site_label_3
_geom_angle
C1 Fe1 Si1 43.79(7)
C1 Fe1 C2 42.02(11)
C1 Fe1 C3 70.15(10)
C1 Fe1 C4 70.27(10)
C1 Fe1 C5 42.02(11)
C1 Fe1 C7 107.38(11)
C1 Fe1 C8 147.86(12)
C1 Fe1 C9 150.21(11)
C1 Fe1 C10 109.80(11)
C2 Fe1 Si1 75.35(8)
C2 Fe1 C3 40.79(10)
C2 Fe1 C4 68.60(12)
C2 Fe1 C5 69.14(11)
C2 Fe1 C7 98.51(12)
C2 Fe1 C8 123.37(12)
C2 Fe1 C9 163.13(11)
C2 Fe1 C10 146.14(11)
C3 Fe1 Si1 112.45(7)
C3 Fe1 C4 40.21(11)
C3 Fe1 C8 119.35(9)
C3 Fe1 C9 137.96(11)
C4 Fe1 Si1 109.60(8)
C4 Fe1 C9 122.07(12)
C5 Fe1 Si1 70.70(8)
C5 Fe1 C3 68.28(11)
C5 Fe1 C4 40.70(11)
C5 Fe1 C8 167.39(12)
C5 Fe1 C9 127.68(11)
C6 Fe1 Si1 43.65(8)
C6 Fe1 C1 87.03(11)
C6 Fe1 C2 107.76(11)
C6 Fe1 C3 148.31(11)
C6 Fe1 C4 149.68(11)
C6 Fe1 C5 109.10(11)
C6 Fe1 C7 42.26(11)
C6 Fe1 C8 70.11(10)
C6 Fe1 C9 70.06(11)
C6 Fe1 C10 41.93(9)
C7 Fe1 Si1 75.13(8)
C7 Fe1 C3 123.44(11)
C7 Fe1 C4 163.64(11)
C7 Fe1 C5 145.58(11)
C7 Fe1 C8 40.74(12)
C7 Fe1 C9 68.29(10)
C7 Fe1 C10 69.06(11)
C8 Fe1 Si1 112.16(8)
C8 Fe1 C4 138.24(11)
C8 Fe1 C9 39.77(12)
C9 Fe1 Si1 109.59(8)
C10 Fe1 Si1 71.05(8)
C10 Fe1 C3 167.33(11)
C10 Fe1 C4 127.26(11)
C10 Fe1 C5 102.83(11)
C10 Fe1 C8 67.83(10)
C10 Fe1 C9 40.47(11)
N1 Si1 Fe1 142.52(7)
N1 Si1 C1 120.07(11)
N1 Si1 C6 120.18(11)
C1 Si1 Fe1 47.11(8)
C6 Si1 Fe1 47.08(8)
C6 Si1 C1 93.74(12)
C11 N1 Si1 118.00(15)
C15 N1 Si1 121.50(15)
C15 N1 C11 119.46(19)
Si1 C1 Fe1 89.10(11)
C2 C1 Fe1 69.44(14)
C2 C1 Si1 124.55(19)
C2 C1 C5 105.3(2)
C5 C1 Fe1 69.93(16)
C5 C1 Si1 114.3(2)
C1 C2 Fe1 68.54(14)
C3 C2 Fe1 71.48(15)
C3 C2 C1 109.5(2)
C2 C3 Fe1 67.73(13)
C2 C3 C4 108.4(2)
C4 C3 Fe1 70.55(14)
C3 C4 Fe1 69.24(15)
C3 C4 C5 107.1(2)
C5 C4 Fe1 67.63(14)
C1 C5 Fe1 68.05(16)
C4 C5 Fe1 71.67(15)
C4 C5 C1 109.7(3)
Si1 C6 Fe1 89.27(11)
C7 C6 Fe1 69.47(15)
C7 C6 Si1 123.9(2)
C10 C6 Fe1 69.89(17)
C10 C6 Si1 115.5(2)
C10 C6 C7 104.9(3)
C6 C7 Fe1 68.27(15)
C8 C7 Fe1 71.79(15)
C8 C7 C6 109.1(2)
C7 C8 Fe1 67.47(14)
C9 C8 Fe1 70.37(15)
C9 C8 C7 108.30(19)
C8 C9 Fe1 69.86(15)
C8 C9 C10 107.6(3)
C10 C9 Fe1 67.60(15)
C6 C10 Fe1 68.19(18)
C9 C10 Fe1 71.93(16)
C9 C10 C6 110.0(3)
N1 C11 C12 110.99(19)
N1 C11 C16 109.69(19)
N1 C11 C17 112.07(19)
C12 C11 C16 105.36(19)
C12 C11 C17 110.1(2)
C17 C11 C16 108.4(2)
C13 C12 C11 113.8(2)
C12 C13 C14 107.6(2)
C13 C14 C15 114.2(2)
N1 C15 C14 111.20(19)
N1 C15 C18 111.45(19)
N1 C15 C19 110.39(19)
C18 C15 C14 109.7(2)
C19 C15 C14 105.39(19)
C19 C15 C18 108.54(19)

loop_
_geom_bond_atom_site_label_1
_geom_bond_atom_site_label_2
_geom_bond_distance
Fe1 Si1 2.7349(8)
Fe1 C1 2.004(3)
Fe1 C2 2.016(3)
Fe1 C3 2.066(2)
Fe1 C4 2.083(3)
Fe1 C5 2.029(3)
Fe1 C6 2.003(3)
Fe1 C7 2.019(3)
Fe1 C8 2.077(2)
Fe1 C9 2.083(3)
Fe1 C10 2.026(3)
Si1 N1 1.728(2)
Si1 C1 1.893(3)
Si1 C6 1.888(3)
N1 C11 1.506(3)
N1 C15 1.504(3)
C1 C2 1.441(4)
C1 C5 1.446(4)
C2 C3 1.423(4)
C3 C4 1.426(4)
C4 C5 1.431(4)
C6 C7 1.450(4)
C6 C10 1.442(3)
C7 C8 1.427(4)
C8 C9 1.415(4)
C9 C10 1.422(4)
C11 C12 1.537(3)
C11 C16 1.541(3)
C11 C17 1.540(3)
C12 C13 1.516(3)
C13 C14 1.516(3)
C14 C15 1.538(3)
C15 C18 1.537(3)
C15 C19 1.537(3)
